data_4026200
loop_
_publ_author_name
'Marina Martjuga'
'Sergey Belyakov'
'Edvards Liepinsh'
'Edgars Suna'

_publ_section_title
;
 Asymmetric Synthesis of 1,3-Diamines. II: Diastereoselective Reduction of
 Atropisomeric N-tert-Butanesulfinylketimines
;
_journal_name_full 'Journal of Organic Chemistry'
_journal_page_first 2635
_journal_page_last 2647
_journal_paper_doi 10.1021/jo1025767
_journal_volume 76
_journal_year 2011
_chemical_absolute_configuration rmad
_chemical_formula_moiety 'C12 H18 N2 O S'
_chemical_formula_sum 'C12 H18 N2 O S'
_chemical_formula_weight 238.34
_chemical_name_systematic
; 
 ? 
;
_space_group_IT_number 19
_symmetry_cell_setting orthorhombic
_symmetry_space_group_name_Hall 'P 2ac 2ab'
_symmetry_space_group_name_H-M 'P 21 21 21'
_atom_sites_solution_hydrogens mixed
_atom_sites_solution_primary direct
_atom_sites_solution_secondary difmap
_audit_creation_method SHELXL-97
_cell_angle_alpha 90.00
_cell_angle_beta 90.00
_cell_angle_gamma 90.00
_cell_formula_units_Z 4
_cell_length_a 9.5330(3)
_cell_length_b 10.9995(4)
_cell_length_c 11.9696(5)
_cell_measurement_reflns_used 1893
_cell_measurement_temperature 173(2)
_cell_measurement_theta_max 27.5
_cell_measurement_theta_min 0.9
_cell_volume 1255.11(8)
_computing_structure_refinement 'SHELXL-97 (Sheldrick, 1997)'
_computing_structure_solution 'SHELXS-97 (Sheldrick, 1990)'
_diffrn_ambient_temperature 173(2)
_diffrn_measured_fraction_theta_full 0.995
_diffrn_measured_fraction_theta_max 0.995
_diffrn_measurement_device_type 'Bruker-Nonius KappaCCD'
_diffrn_measurement_method '\f and \w scan'
_diffrn_radiation_monochromator graphite
_diffrn_radiation_source 'fine-focus sealed tube'
_diffrn_radiation_type MoK\a
_diffrn_radiation_wavelength 0.71073
_diffrn_reflns_av_R_equivalents 0.0133
_diffrn_reflns_av_sigmaI/netI 0.0699
_diffrn_reflns_limit_h_max 13
_diffrn_reflns_limit_h_min -13
_diffrn_reflns_limit_k_max 15
_diffrn_reflns_limit_k_min -15
_diffrn_reflns_limit_l_max 16
_diffrn_reflns_limit_l_min -16
_diffrn_reflns_number 3623
_diffrn_reflns_theta_full 30.0
_diffrn_reflns_theta_max 30.0
_diffrn_reflns_theta_min 2.51
_exptl_absorpt_coefficient_mu 0.240
_exptl_absorpt_correction_type none
_exptl_crystal_colour Yellow
_exptl_crystal_density_diffrn 1.261
_exptl_crystal_description 'Prism '
_exptl_crystal_F_000 512
_exptl_crystal_size_max 0.21
_exptl_crystal_size_mid 0.18
_exptl_crystal_size_min 0.12
_refine_diff_density_max 0.573
_refine_diff_density_min -0.626
_refine_diff_density_rms 0.183
_refine_ls_abs_structure_details 'Flack H D (1983), Acta Cryst. A39, 876-881'
_refine_ls_abs_structure_Flack 0.17(13)
_refine_ls_extinction_method none
_refine_ls_goodness_of_fit_ref 1.097
_refine_ls_hydrogen_treatment constr
_refine_ls_matrix_type full
_refine_ls_number_parameters 145
_refine_ls_number_reflns 3603
_refine_ls_number_restraints 0
_refine_ls_restrained_S_all 1.097
_refine_ls_R_factor_all 0.0906
_refine_ls_R_factor_gt 0.0571
_refine_ls_shift/su_max 0.001
_refine_ls_shift/su_mean 0.000
_refine_ls_structure_factor_coef Fsqd
_refine_ls_weighting_details 'calc w=1/[\s^2^(Fo^2^)+(0.1208P)^2^+0.0000P] where P=(Fo^2^+2Fc^2^)/3'
_refine_ls_weighting_scheme calc
_refine_ls_wR_factor_gt 0.1477
_refine_ls_wR_factor_ref 0.1961
_reflns_number_gt 2794
_reflns_number_total 3603
_reflns_threshold_expression >2sigma(I)
_cod_data_source_file jo1025767_si_002_4a.cif
_cod_data_source_block 4a
_cod_database_code 4026200
_cod_database_fobs_code 4026200

loop_
_symmetry_equiv_pos_as_xyz
'x, y, z'
'-x+1/2, -y, z+1/2'
'x+1/2, -y+1/2, -z'
'-x, y+1/2, -z+1/2'

loop_
_atom_site_label
_atom_site_type_symbol
_atom_site_fract_x
_atom_site_fract_y
_atom_site_fract_z
_atom_site_U_iso_or_equiv
_atom_site_adp_type
_atom_site_occupancy
_atom_site_symmetry_multiplicity
_atom_site_calc_flag
_atom_site_refinement_flags
S10 S 0.23240(7) 0.43068(7) 0.10338(7) 0.0234(2) Uani 1 1 d .
O11 O 0.3685(2) 0.4882(2) 0.1347(2) 0.0327(6) Uani 1 1 d .
N16 N 0.4250(3) 0.1111(3) 0.2227(2) 0.0288(6) Uani 1 1 d .
H16A H 0.4708 0.0642 0.2747 0.035 Uiso 1 1 d R
H16B H 0.4017 0.1959 0.2218 0.035 Uiso 1 1 d R
N9 N 0.2616(3) 0.2797(2) 0.1263(2) 0.0229(5) Uani 1 1 d .
C7 C 0.2153(3) 0.1975(3) 0.0565(3) 0.0220(6) Uani 1 1 d .
C2 C 0.3588(3) 0.0323(3) 0.1510(3) 0.0234(7) Uani 1 1 d .
C3 C 0.3966(3) -0.0909(3) 0.1549(3) 0.0304(8) Uani 1 1 d .
H3 H 0.4710 -0.1154 0.2035 0.036 Uiso 1 1 d R
C6 C 0.1895(3) -0.0204(3) 0.0090(3) 0.0294(7) Uani 1 1 d .
H6 H 0.1168 0.0022 -0.0425 0.035 Uiso 1 1 d R
C12 C 0.1098(3) 0.4576(3) 0.2204(3) 0.0285(7) Uani 1 1 d .
C4 C 0.3328(4) -0.1753(3) 0.0879(3) 0.0346(8) Uani 1 1 d .
H4 H 0.3620 -0.2588 0.0912 0.041 Uiso 1 1 d R
C13 C -0.0311(3) 0.4032(4) 0.1854(3) 0.0372(9) Uani 1 1 d .
H13A H -0.0977 0.4156 0.2445 0.045 Uiso 1 1 d R
H13B H -0.0203 0.3177 0.1720 0.045 Uiso 1 1 d R
H13C H -0.0640 0.4422 0.1186 0.045 Uiso 1 1 d R
C1 C 0.2548(3) 0.0702(3) 0.0742(2) 0.0224(6) Uani 1 1 d .
C8 C 0.1245(4) 0.2273(4) -0.0426(3) 0.0381(9) Uani 1 1 d .
H8A H 0.1661 0.1878 -0.1107 0.046 Uiso 1 1 d R
H8B H 0.0376 0.1834 -0.0383 0.046 Uiso 1 1 d R
H8C H 0.1056 0.3130 -0.0434 0.046 Uiso 1 1 d R
C5 C 0.2267(4) -0.1404(3) 0.0159(3) 0.0361(8) Uani 1 1 d .
H5 H 0.1768 -0.1929 -0.0272 0.043 Uiso 1 1 d R
C15 C 0.1642(4) 0.4025(5) 0.3293(3) 0.0482(11) Uani 1 1 d .
H15A H 0.0986 0.4175 0.3885 0.058 Uiso 1 1 d R
H15B H 0.2530 0.4384 0.3478 0.058 Uiso 1 1 d R
H15C H 0.1757 0.3165 0.3195 0.058 Uiso 1 1 d R
C14 C 0.0973(5) 0.5956(4) 0.2287(5) 0.0596(14) Uani 1 1 d .
H14A H 0.0342 0.6168 0.2881 0.071 Uiso 1 1 d R
H14B H 0.0615 0.6261 0.1592 0.071 Uiso 1 1 d R
H14C H 0.1878 0.6306 0.2430 0.071 Uiso 1 1 d R

loop_
_atom_site_aniso_label
_atom_site_aniso_U_11
_atom_site_aniso_U_22
_atom_site_aniso_U_33
_atom_site_aniso_U_23
_atom_site_aniso_U_13
_atom_site_aniso_U_12
S10 0.0214(3) 0.0208(4) 0.0280(4) 0.0012(3) -0.0016(3) -0.0011(3)
O11 0.0224(11) 0.0309(13) 0.0448(16) -0.0046(11) -0.0009(9) -0.0069(10)
N16 0.0281(15) 0.0266(15) 0.0316(16) 0.0038(12) -0.0105(11) 0.0007(11)
N9 0.0244(13) 0.0210(12) 0.0234(13) -0.0015(10) -0.0045(10) 0.0017(10)
C7 0.0181(14) 0.0272(16) 0.0209(14) -0.0016(12) 0.0022(11) 0.0012(12)
C2 0.0204(15) 0.0244(15) 0.0255(15) 0.0007(13) 0.0041(11) -0.0017(11)
C3 0.0246(16) 0.0307(19) 0.0358(19) 0.0039(15) 0.0032(13) 0.0033(13)
C6 0.0282(16) 0.0289(17) 0.0310(17) -0.0043(15) -0.0013(13) -0.0008(13)
C12 0.0253(15) 0.0219(17) 0.0384(19) -0.0048(14) 0.0061(13) 0.0015(12)
C4 0.0380(19) 0.0246(17) 0.041(2) -0.0035(16) 0.0071(16) 0.0011(14)
C13 0.0220(16) 0.041(2) 0.048(2) 0.0033(18) 0.0058(15) -0.0012(14)
C1 0.0220(14) 0.0239(14) 0.0212(13) -0.0029(12) 0.0018(10) -0.0001(13)
C8 0.046(2) 0.0296(19) 0.039(2) -0.0051(17) -0.0200(16) 0.0022(16)
C5 0.0369(19) 0.0299(19) 0.042(2) -0.0102(15) 0.0013(17) -0.0046(15)
C15 0.040(2) 0.073(3) 0.0316(19) -0.013(2) 0.0027(16) 0.008(2)
C14 0.057(3) 0.024(2) 0.097(4) -0.012(2) 0.035(3) -0.0004(18)

loop_
_atom_type_symbol
_atom_type_description
_atom_type_scat_dispersion_real
_atom_type_scat_dispersion_imag
_atom_type_scat_source
C C 0.0033 0.0016 'International Tables Vol C Tables 4.2.6.8 and 6.1.1.4'
H H 0.0000 0.0000 'International Tables Vol C Tables 4.2.6.8 and 6.1.1.4'
N N 0.0061 0.0033 'International Tables Vol C Tables 4.2.6.8 and 6.1.1.4'
O O 0.0106 0.0060 'International Tables Vol C Tables 4.2.6.8 and 6.1.1.4'
S S 0.1246 0.1234 'International Tables Vol C Tables 4.2.6.8 and 6.1.1.4'

loop_
_geom_angle_atom_site_label_1
_geom_angle_atom_site_label_2
_geom_angle_atom_site_label_3
_geom_angle
O11 S10 N9 103.33(14)
O11 S10 C12 106.99(15)
N9 S10 C12 97.88(14)
C2 N16 H16A 106.7
C2 N16 H16B 120.0
H16A N16 H16B 131.7
C7 N9 S10 121.0(2)
N9 C7 C1 118.8(3)
N9 C7 C8 123.2(3)
C1 C7 C8 118.0(3)
N16 C2 C3 118.1(3)
N16 C2 C1 122.8(3)
C3 C2 C1 119.1(3)
C4 C3 C2 121.4(3)
C4 C3 H3 119.6
C2 C3 H3 118.9
C5 C6 C1 122.2(3)
C5 C6 H6 118.4
C1 C6 H6 119.4
C14 C12 C13 109.8(3)
C14 C12 C15 111.4(4)
C13 C12 C15 112.1(3)
C14 C12 S10 105.0(3)
C13 C12 S10 106.6(2)
C15 C12 S10 111.6(2)
C3 C4 C5 120.1(4)
C3 C4 H4 119.7
C5 C4 H4 120.2
C12 C13 H13A 108.9
C12 C13 H13B 109.6
H13A C13 H13B 109.5
C12 C13 H13C 109.9
H13A C13 H13C 109.5
H13B C13 H13C 109.5
C6 C1 C2 117.4(3)
C6 C1 C7 118.8(3)
C2 C1 C7 123.8(3)
C7 C8 H8A 108.5
C7 C8 H8B 110.1
H8A C8 H8B 99.6
C7 C8 H8C 109.2
H8A C8 H8C 119.4
H8B C8 H8C 109.5
C6 C5 C4 119.6(3)
C6 C5 H5 116.3
C4 C5 H5 124.1
C12 C15 H15A 110.0
C12 C15 H15B 109.5
H15A C15 H15B 109.5
C12 C15 H15C 109.0
H15A C15 H15C 109.5
H15B C15 H15C 109.5
C12 C14 H14A 109.8
C12 C14 H14B 108.6
H14A C14 H14B 109.5
C12 C14 H14C 110.0
H14A C14 H14C 109.5
H14B C14 H14C 109.5

loop_
_geom_bond_atom_site_label_1
_geom_bond_atom_site_label_2
_geom_bond_distance
S10 O11 1.491(2)
S10 N9 1.707(3)
S10 C12 1.848(3)
N16 C2 1.374(4)
N16 H16A 0.9187
N16 H16B 0.9596
N9 C7 1.308(4)
C7 C1 1.465(5)
C7 C8 1.505(5)
C2 C3 1.402(5)
C2 C1 1.415(4)
C3 C4 1.370(5)
C3 H3 0.9559
C6 C5 1.369(5)
C6 C1 1.410(5)
C6 H6 0.9600
C12 C14 1.525(5)
C12 C13 1.528(5)
C12 C15 1.528(6)
C4 C5 1.383(6)
C4 H4 0.9599
C13 H13A 0.9600
C13 H13B 0.9600
C13 H13C 0.9600
C8 H8A 1.0047
C8 H8B 0.9600
C8 H8C 0.9600
C5 H5 0.9086
C15 H15A 0.9600
C15 H15B 0.9600
C15 H15C 0.9599
C14 H14A 0.9601
C14 H14B 0.9600
C14 H14C 0.9600
